data_7047079
loop_
_publ_author_name
'Xu, Hailong'
'Zhou, Hong'
'Feng, Lu'
'Wang, Qiaoyun'
'Chen, Rui'
'Huang, Wentao'
'Wu, Xixi'

_publ_section_title
;
 Synthesis, crystal structures, and magnetic properties of six transition
 metal phosphonates.
;
_journal_issue 32
_journal_name_full 'Dalton transactions (Cambridge, England : 2003)'
_journal_page_first 11226
_journal_page_last 11238
_journal_paper_doi 10.1039/c8dt02070a
_journal_volume 47
_journal_year 2018
_chemical_formula_sum 'C14 H16 F N2 Ni O6 P2'
_chemical_formula_weight 447.94
_space_group_crystal_system monoclinic
_space_group_IT_number 12
_space_group_name_Hall '-C 2y'
_space_group_name_H-M_alt 'C 1 2/m 1'
_symmetry_space_group_name_Hall '-C 2y'
_symmetry_space_group_name_H-M 'C 1 2/m 1'
_atom_sites_solution_hydrogens mixed
_audit_creation_method SHELXL-2014/7
_audit_update_record
;
2017-12-19 deposited with the CCDC.
2018-07-20 downloaded from the CCDC.
;
_cell_angle_alpha 90
_cell_angle_beta 112.336(3)
_cell_angle_gamma 90
_cell_formula_units_Z 4
_cell_length_a 13.1948(13)
_cell_length_b 9.8505(10)
_cell_length_c 13.6882(18)
_cell_measurement_reflns_used 1320
_cell_measurement_temperature 173(2)
_cell_measurement_theta_max 25.34
_cell_measurement_theta_min 3.11
_cell_volume 1645.6(3)
_computing_cell_refinement 'Bruker SMART'
_computing_data_collection 'Bruker SMART'
_computing_data_reduction 'Bruker SAINT'
_computing_molecular_graphics 'Bruker SHELXTL'
_computing_publication_material 'Bruker SHELXTL'
_computing_structure_refinement 'SHELXL-2014/7 (Sheldrick, 2014)'
_computing_structure_solution 'SHELXS-97 (Sheldrick, 1990)'
_diffrn_ambient_temperature 173(2)
_diffrn_measured_fraction_theta_full 0.992
_diffrn_measured_fraction_theta_max 0.992
_diffrn_measurement_device_type 'PHOTON 100 CMOS detector'
_diffrn_measurement_method 'omega scan'
_diffrn_radiation_type MoK\a
_diffrn_radiation_wavelength 0.71073
_diffrn_reflns_av_R_equivalents 0.0884
_diffrn_reflns_av_unetI/netI 0.0708
_diffrn_reflns_Laue_measured_fraction_full 0.992
_diffrn_reflns_Laue_measured_fraction_max 0.992
_diffrn_reflns_limit_h_max 15
_diffrn_reflns_limit_h_min -15
_diffrn_reflns_limit_k_max 11
_diffrn_reflns_limit_k_min -11
_diffrn_reflns_limit_l_max 16
_diffrn_reflns_limit_l_min -16
_diffrn_reflns_number 5876
_diffrn_reflns_point_group_measured_fraction_full 0.992
_diffrn_reflns_point_group_measured_fraction_max 0.992
_diffrn_reflns_theta_full 24.999
_diffrn_reflns_theta_max 24.999
_diffrn_reflns_theta_min 3.106
_diffrn_source 'fine-focus sealed tube'
_exptl_absorpt_coefficient_mu 1.421
_exptl_absorpt_correction_T_max 0.7452
_exptl_absorpt_correction_T_min 0.6158
_exptl_absorpt_correction_type multi-scan
_exptl_absorpt_process_details 'SADABS (Bruker, 2014)'
_exptl_crystal_colour blue
_exptl_crystal_density_diffrn 1.808
_exptl_crystal_description plate
_exptl_crystal_F_000 916
_exptl_crystal_size_max 0.12
_exptl_crystal_size_mid 0.08
_exptl_crystal_size_min 0.03
_refine_diff_density_max 0.523
_refine_diff_density_min -0.488
_refine_diff_density_rms 0.107
_refine_ls_extinction_method none
_refine_ls_goodness_of_fit_ref 1.032
_refine_ls_hydrogen_treatment constr
_refine_ls_matrix_type full
_refine_ls_number_parameters 136
_refine_ls_number_reflns 1531
_refine_ls_number_restraints 18
_refine_ls_restrained_S_all 1.046
_refine_ls_R_factor_all 0.0728
_refine_ls_R_factor_gt 0.0454
_refine_ls_shift/su_max 0.000
_refine_ls_shift/su_mean 0.000
_refine_ls_structure_factor_coef Fsqd
_refine_ls_weighting_details 'w=1/[\s^2^(Fo^2^)+(0.0364P)^2^+1.5636P] where P=(Fo^2^+2Fc^2^)/3'
_refine_ls_weighting_scheme calc
_refine_ls_wR_factor_gt 0.0830
_refine_ls_wR_factor_ref 0.0886
_reflns_Friedel_coverage 0.000
_reflns_number_gt 1149
_reflns_number_total 1531
_reflns_threshold_expression 'I > 2\s(I)'
_cod_data_source_file c8dt02070a2.cif
_cod_data_source_block 1_CCDC2
_cod_depositor_comments 'Adding full bibliography for 7047076--7047081.cif.'
_cod_database_code 7047079
_shelx_shelxl_version_number 2014/7
_shelx_space_group_comment
;
The symmetry employed for this shelxl refinement is uniquely defined
by the following loop, which should always be used as a source of
symmetry information in preference to the above space-group names.
They are only intended as comments.
;

loop_
_space_group_symop_operation_xyz
'x, y, z'
'-x, y, -z'
'x+1/2, y+1/2, z'
'-x+1/2, y+1/2, -z'
'-x, -y, -z'
'x, -y, z'
'-x+1/2, -y+1/2, -z'
'x+1/2, -y+1/2, z'

loop_
_atom_site_label
_atom_site_type_symbol
_atom_site_fract_x
_atom_site_fract_y
_atom_site_fract_z
_atom_site_U_iso_or_equiv
_atom_site_adp_type
_atom_site_occupancy
_atom_site_site_symmetry_order
_atom_site_calc_flag
_atom_site_refinement_flags_posn
_atom_site_refinement_flags_adp
_atom_site_refinement_flags_occupancy
C1 C 0.5129(4) 0.0000 0.2612(4) 0.0116(13) Uani 1 2 d S TU P
C2 C 0.5441(3) 0.1210(5) 0.3173(3) 0.0177(10) Uani 1 1 d . . .
H2 H 0.5271 0.2048 0.2803 0.021 Uiso 1 1 calc R U .
C3 C 0.5995(3) 0.1219(5) 0.4261(3) 0.0237(11) Uani 1 1 d . . .
H3 H 0.6193 0.2049 0.4640 0.028 Uiso 1 1 calc R U .
C4 C 0.6248(5) 0.0000 0.4772(5) 0.0248(17) Uani 1 2 d S T P
C5 C 0.4462(4) 0.0000 0.1426(4) 0.0110(13) Uani 1 2 d S T P
H5A H 0.4659 0.0812 0.1110 0.013 Uiso 0.5 1 d R U P
H5B H 0.4659 -0.0812 0.1110 0.013 Uiso 0.5 1 d R U P
C6 C 0.2939(3) 0.1266(4) 0.1580(3) 0.0112(9) Uani 1 1 d . . .
H6A H 0.3520 0.1947 0.1674 0.013 Uiso 1 1 calc R U .
H6B H 0.2941 0.1062 0.2289 0.013 Uiso 1 1 calc R U .
C7 C 0.1939(5) 0.0000 -0.2850(5) 0.0259(16) Uani 1 2 d S TU P
H7 H 0.2717 0.0000 -0.2546 0.031 Uiso 1 2 calc R U P
C8 C 0.1428(5) 0.0000 -0.3935(5) 0.0287(17) Uani 1 2 d S TU P
H8 H 0.1859 0.0000 -0.4356 0.034 Uiso 1 2 calc R U P
C9 C 0.0287(4) 0.0000 -0.4423(4) 0.0139(13) Uani 1 2 d S T P
C10 C -0.0272(4) 0.0000 -0.3739(4) 0.0128(13) Uani 1 2 d S T P
H10 H -0.1051 0.0000 -0.4020 0.015 Uiso 1 2 calc R U P
C11 C 0.0290(4) 0.0000 -0.2665(4) 0.0086(12) Uani 1 2 d S T P
H11 H -0.0118 0.0000 -0.2223 0.010 Uiso 1 2 calc R U P
F1 F 0.6805(3) 0.0000 0.5844(3) 0.0420(12) Uani 1 2 d S T P
N1 N 0.3235(3) 0.0000 0.1152(3) 0.0080(10) Uani 1 2 d S T P
N2 N 0.1390(4) 0.0000 -0.2206(4) 0.0120(11) Uani 1 2 d S T P
Ni1 Ni 0.23046(6) 0.0000 -0.05761(5) 0.0074(2) Uani 1 2 d S T P
O1 O 0.1260(2) 0.1430(3) -0.0310(2) 0.0121(6) Uani 1 1 d . . .
O2 O 0.0847(2) 0.1571(3) 0.1360(2) 0.0136(7) Uani 1 1 d . . .
H2A H 0.0181 0.1566 0.0935 0.020 Uiso 1 1 d R U .
O3 O 0.1730(2) 0.3542(3) 0.0838(2) 0.0125(6) Uani 1 1 d . . .
P1 P 0.16293(8) 0.20336(11) 0.07959(8) 0.0085(3) Uani 1 1 d . . .

loop_
_atom_site_aniso_label
_atom_site_aniso_U_11
_atom_site_aniso_U_22
_atom_site_aniso_U_33
_atom_site_aniso_U_23
_atom_site_aniso_U_13
_atom_site_aniso_U_12
C1 0.0106(15) 0.0128(16) 0.0118(15) 0.000 0.0046(10) 0.000
C2 0.013(2) 0.018(3) 0.018(2) -0.001(2) 0.0005(18) -0.0008(18)
C3 0.018(2) 0.027(3) 0.021(2) -0.011(2) 0.002(2) 0.002(2)
C4 0.011(3) 0.053(5) 0.007(3) 0.000 0.000(3) 0.000
C5 0.004(3) 0.015(4) 0.012(3) 0.000 0.001(2) 0.000
C6 0.0108(19) 0.013(2) 0.009(2) -0.0040(17) 0.0025(17) 0.0014(17)
C7 0.017(3) 0.048(4) 0.017(3) 0.000 0.011(2) 0.000
C8 0.019(3) 0.054(4) 0.018(3) 0.000 0.012(2) 0.000
C9 0.015(3) 0.017(4) 0.009(3) 0.000 0.005(2) 0.000
C10 0.006(3) 0.016(4) 0.017(3) 0.000 0.005(2) 0.000
C11 0.011(3) 0.007(3) 0.009(3) 0.000 0.005(2) 0.000
F1 0.035(2) 0.072(4) 0.010(2) 0.000 -0.0017(18) 0.000
N1 0.010(2) 0.010(3) 0.008(2) 0.000 0.008(2) 0.000
N2 0.010(2) 0.015(3) 0.012(3) 0.000 0.005(2) 0.000
Ni1 0.0066(4) 0.0101(4) 0.0056(4) 0.000 0.0024(3) 0.000
O1 0.0095(13) 0.0169(17) 0.0082(14) -0.0006(12) 0.0013(11) 0.0031(12)
O2 0.0083(14) 0.0207(19) 0.0115(14) 0.0031(13) 0.0034(12) -0.0019(12)
O3 0.0119(14) 0.0103(16) 0.0166(15) 0.0021(12) 0.0068(12) 0.0001(12)
P1 0.0076(5) 0.0102(6) 0.0087(5) 0.0007(4) 0.0042(4) 0.0012(4)

loop_
_atom_type_symbol
_atom_type_description
_atom_type_scat_dispersion_real
_atom_type_scat_dispersion_imag
_atom_type_scat_source
C C 0.0033 0.0016 'International Tables Vol C Tables 4.2.6.8 and 6.1.1.4'
H H 0.0000 0.0000 'International Tables Vol C Tables 4.2.6.8 and 6.1.1.4'
F F 0.0171 0.0103 'International Tables Vol C Tables 4.2.6.8 and 6.1.1.4'
N N 0.0061 0.0033 'International Tables Vol C Tables 4.2.6.8 and 6.1.1.4'
Ni Ni 0.3393 1.1124 'International Tables Vol C Tables 4.2.6.8 and 6.1.1.4'
O O 0.0106 0.0060 'International Tables Vol C Tables 4.2.6.8 and 6.1.1.4'
P P 0.1023 0.0942 'International Tables Vol C Tables 4.2.6.8 and 6.1.1.4'

loop_
_geom_angle_atom_site_label_1
_geom_angle_atom_site_label_2
_geom_angle_atom_site_label_3
_geom_angle
_geom_angle_site_symmetry_1
_geom_angle_site_symmetry_3
C2 C1 C2 117.7(5) 6 .
C2 C1 C5 121.2(3) 6 .
C2 C1 C5 121.2(3) . .
C3 C2 C1 121.5(4) . .
C3 C2 H2 119.3 . .
C1 C2 H2 119.3 . .
C4 C3 C2 118.1(5) . .
C4 C3 H3 121.0 . .
C2 C3 H3 121.0 . .
C3 C4 C3 123.1(6) 6 .
C3 C4 F1 118.4(3) 6 .
C3 C4 F1 118.4(3) . .
N1 C5 C1 113.2(4) . .
N1 C5 H5A 109.0 . .
C1 C5 H5A 108.9 . .
N1 C5 H5B 109.0 . .
C1 C5 H5B 108.9 . .
H5A C5 H5B 107.7 . .
N1 C6 P1 116.7(3) . .
N1 C6 H6A 108.1 . .
P1 C6 H6A 108.1 . .
N1 C6 H6B 108.1 . .
P1 C6 H6B 108.1 . .
H6A C6 H6B 107.3 . .
N2 C7 C8 123.1(6) . .
N2 C7 H7 118.5 . .
C8 C7 H7 118.5 . .
C7 C8 C9 120.8(6) . .
C7 C8 H8 119.6 . .
C9 C8 H8 119.6 . .
C10 C9 C8 115.3(5) . .
C10 C9 C9 122.2(6) . 5_554
C8 C9 C9 122.4(7) . 5_554
C11 C10 C9 120.7(5) . .
C11 C10 H10 119.6 . .
C9 C10 H10 119.6 . .
N2 C11 C10 123.2(5) . .
N2 C11 H11 118.4 . .
C10 C11 H11 118.4 . .
C6 N1 C6 113.4(4) . 6
C6 N1 C5 108.5(3) . .
C6 N1 C5 108.5(2) 6 .
C6 N1 Ni1 107.3(2) . .
C6 N1 Ni1 107.3(2) 6 .
C5 N1 Ni1 111.8(3) . .
C7 N2 C11 116.8(5) . .
C7 N2 Ni1 117.8(4) . .
C11 N2 Ni1 125.4(4) . .
O3 Ni1 O3 89.55(16) 7 4_545
O3 Ni1 N2 87.59(12) 7 .
O3 Ni1 N2 87.59(12) 4_545 .
O3 Ni1 O1 177.35(11) 7 6
O3 Ni1 O1 93.05(11) 4_545 6
N2 Ni1 O1 92.00(12) . 6
O3 Ni1 O1 93.05(11) 7 .
O3 Ni1 O1 177.35(11) 4_545 .
N2 Ni1 O1 92.00(12) . .
O1 Ni1 O1 84.35(16) 6 .
O3 Ni1 N1 93.33(11) 7 .
O3 Ni1 N1 93.33(11) 4_545 .
N2 Ni1 N1 178.71(18) . .
O1 Ni1 N1 87.05(11) 6 .
O1 Ni1 N1 87.04(11) . .
P1 O1 Ni1 116.84(14) . .
P1 O2 H2A 111.4 . .
P1 O3 Ni1 138.39(17) . 7
O3 P1 O1 114.70(16) . .
O3 P1 O2 109.60(16) . .
O1 P1 O2 110.62(15) . .
O3 P1 C6 109.93(17) . .
O1 P1 C6 107.34(17) . .
O2 P1 C6 104.10(17) . .

loop_
_geom_bond_atom_site_label_1
_geom_bond_atom_site_label_2
_geom_bond_distance
_geom_bond_site_symmetry_2
C1 C2 1.393(5) 6
C1 C2 1.393(5) .
C1 C5 1.524(7) .
C2 C3 1.387(6) .
C2 H2 0.9500 .
C3 C4 1.366(5) .
C3 H3 0.9500 .
C4 C3 1.366(5) 6
C4 F1 1.369(7) .
C5 N1 1.516(6) .
C5 H5A 0.9901 .
C5 H5B 0.9901 .
C6 N1 1.492(5) .
C6 P1 1.816(4) .
C6 H6A 0.9900 .
C6 H6B 0.9900 .
C7 N2 1.336(7) .
C7 C8 1.378(8) .
C7 H7 0.9500 .
C8 C9 1.397(8) .
C8 H8 0.9500 .
C9 C10 1.395(8) .
C9 C9 1.469(10) 5_554
C10 C11 1.372(8) .
C10 H10 0.9500 .
C11 N2 1.345(7) .
C11 H11 0.9500 .
N1 C6 1.492(5) 6
N1 Ni1 2.213(4) .
N2 Ni1 2.095(5) .
Ni1 O3 2.040(3) 7
Ni1 O3 2.040(3) 4_545
Ni1 O1 2.098(3) 6
Ni1 O1 2.098(3) .
O1 P1 1.523(3) .
O2 P1 1.574(3) .
O2 H2A 0.8500 .
O3 P1 1.490(3) .
O3 Ni1 2.040(3) 7

loop_
_geom_hbond_atom_site_label_D
_geom_hbond_atom_site_label_H
_geom_hbond_atom_site_label_A
_geom_hbond_distance_DH
_geom_hbond_distance_HA
_geom_hbond_distance_DA
_geom_hbond_angle_DHA
_geom_hbond_site_symmetry_A
O2 H2A O1 0.85 1.77 2.603(3) 166.7 2

loop_
_geom_torsion_atom_site_label_1
_geom_torsion_atom_site_label_2
_geom_torsion_atom_site_label_3
_geom_torsion_atom_site_label_4
_geom_torsion
_geom_torsion_site_symmetry_1
_geom_torsion_site_symmetry_4
C2 C1 C2 C3 -3.2(8) 6 .
C5 C1 C2 C3 176.3(5) . .
C1 C2 C3 C4 1.2(7) . .
C2 C3 C4 C3 1.0(10) . 6
C2 C3 C4 F1 179.3(5) . .
C2 C1 C5 N1 89.7(5) 6 .
C2 C1 C5 N1 -89.7(5) . .
N2 C7 C8 C9 0.000(1) . .
C7 C8 C9 C10 0.000(1) . .
C7 C8 C9 C9 180.000(1) . 5_554
C8 C9 C10 C11 0.000(1) . .
C9 C9 C10 C11 180.000(1) 5_554 .
C9 C10 C11 N2 0.000(1) . .
P1 C6 N1 C6 -94.8(4) . 6
P1 C6 N1 C5 144.5(3) . .
P1 C6 N1 Ni1 23.6(4) . .
C1 C5 N1 C6 61.8(3) . .
C1 C5 N1 C6 -61.8(3) . 6
C1 C5 N1 Ni1 180.000(0) . .
C8 C7 N2 C11 0.000(1) . .
C8 C7 N2 Ni1 180.000(1) . .
C10 C11 N2 C7 0.000(1) . .
C10 C11 N2 Ni1 180.000(1) . .
Ni1 O3 P1 O1 -68.0(3) 7 .
Ni1 O3 P1 O2 166.9(2) 7 .
Ni1 O3 P1 C6 53.1(3) 7 .
Ni1 O1 P1 O3 122.21(18) . .
Ni1 O1 P1 O2 -113.21(17) . .
Ni1 O1 P1 C6 -0.2(2) . .
N1 C6 P1 O3 -142.1(3) . .
N1 C6 P1 O1 -16.7(4) . .
N1 C6 P1 O2 100.6(3) . .
